data_4067957
loop_
_publ_author_name
'Yonke, Brendan L.'
'Keane, Andrew J.'
'Zavalij, Peter Y.'
'Sita, Lawrence R.'

_publ_section_title
;
 Mononuclear Tantalum(IV, d1) Imido Complexes Supported by the
 Monocyclopentadienyl, Amidinate and Guanidinate Ligand Sets As Models to
 Explore Dinitrogen Fixation by &#x201C;End-On-Bridged&#x201D; Dinuclear
 {[Ta(IV, d1)]}2(\m-\h1:\h1-N2) Complexes
;
_journal_issue 1
_journal_name_full Organometallics
_journal_page_first 345
_journal_paper_doi 10.1021/om200961r
_journal_volume 31
_journal_year 2012
_chemical_formula_moiety 'C23.16 H44.47 I0.84 N4 Ta'
_chemical_formula_sum 'C23.16 H44.47 I0.84 N4 Ta'
_chemical_formula_weight 557.58
_space_group_IT_number 14
_symmetry_cell_setting monoclinic
_symmetry_space_group_name_Hall '-P 2ybc'
_symmetry_space_group_name_H-M 'P 1 21/c 1'
_atom_sites_solution_hydrogens geom
_atom_sites_solution_primary direct
_atom_sites_solution_secondary difmap
_audit_creation_method 'SHELXL-97 & ZCIF'
_cell_angle_alpha 90.00
_cell_angle_beta 91.0540(10)
_cell_angle_gamma 90.00
_cell_formula_units_Z 4
_cell_length_a 16.6809(14)
_cell_length_b 9.2788(8)
_cell_length_c 17.6464(15)
_cell_measurement_reflns_used 20115
_cell_measurement_temperature 150(2)
_cell_measurement_theta_max 31.0
_cell_measurement_theta_min 2.3
_cell_volume 2730.8(4)
_computing_cell_refinement Apex2
_computing_data_collection 'Apex2 (Bruker, 2005)'
_computing_data_reduction Apex2
_computing_molecular_graphics 'XSHEL (Bruker, 2004)'
_computing_publication_material SHELXL-97
_computing_structure_refinement 'SHELXL-97 (Sheldrick, 2008)'
_computing_structure_solution 'SHELXS-97 (Sheldrick, 2008)'
_diffrn_ambient_temperature 150(2)
_diffrn_detector 'CCD area detector'
_diffrn_detector_area_resol_mean 8.333
_diffrn_detector_type 'Bruker Smart Apex II'
_diffrn_measured_fraction_theta_full 1.000
_diffrn_measured_fraction_theta_max 1.000
_diffrn_measurement_details 610,610,610,1200
_diffrn_measurement_device_type 'three-circle diffractometer'
_diffrn_measurement_method '\f and \w scans'
_diffrn_measurement_specimen_support 'MiTeGen loop'
_diffrn_orient_matrix_type standard
_diffrn_orient_matrix_UB_11 -0.0019049
_diffrn_orient_matrix_UB_12 0.0912767
_diffrn_orient_matrix_UB_13 0.0300526
_diffrn_orient_matrix_UB_21 -0.0596061
_diffrn_orient_matrix_UB_22 0.0030218
_diffrn_orient_matrix_UB_23 -0.0069673
_diffrn_orient_matrix_UB_31 -0.0062154
_diffrn_orient_matrix_UB_32 -0.0572253
_diffrn_orient_matrix_UB_33 0.0475477
_diffrn_radiation_monochromator graphite
_diffrn_radiation_source 'fine-focus sealed tube'
_diffrn_radiation_type MoK\a
_diffrn_radiation_wavelength 0.71073
_diffrn_reflns_av_R_equivalents 0.0195
_diffrn_reflns_av_sigmaI/netI 0.0152
_diffrn_reflns_limit_h_max 21
_diffrn_reflns_limit_h_min -21
_diffrn_reflns_limit_k_max 12
_diffrn_reflns_limit_k_min -12
_diffrn_reflns_limit_l_max 22
_diffrn_reflns_limit_l_min -22
_diffrn_reflns_number 26813
_diffrn_reflns_theta_full 27.50
_diffrn_reflns_theta_max 27.50
_diffrn_reflns_theta_min 2.31
_diffrn_source_current 30.00
_diffrn_source_voltage 50.00
_exptl_absorpt_coefficient_mu 4.993
_exptl_absorpt_correction_T_max 0.439
_exptl_absorpt_correction_T_min 0.206
_exptl_absorpt_correction_type multi-scan
_exptl_absorpt_process_details 'SADABS (Sheldrick, 2008)'
_exptl_crystal_colour colourless
_exptl_crystal_density_diffrn 1.622
_exptl_crystal_density_method 'not measured'
_exptl_crystal_description prism
_exptl_crystal_F_000 1316
_exptl_crystal_id ' '
_exptl_crystal_size_max 0.38
_exptl_crystal_size_mid 0.31
_exptl_crystal_size_min 0.165
_refine_diff_density_max 1.574
_refine_diff_density_min -0.736
_refine_diff_density_rms 0.077
_refine_ls_extinction_method none
_refine_ls_goodness_of_fit_ref 1.000
_refine_ls_hydrogen_treatment constr
_refine_ls_matrix_type full
_refine_ls_number_parameters 296
_refine_ls_number_reflns 6261
_refine_ls_number_restraints 13
_refine_ls_restrained_S_all 0.999
_refine_ls_R_factor_all 0.0217
_refine_ls_R_factor_gt 0.0203
_refine_ls_shift/su_max 0.001
_refine_ls_shift/su_mean 0.000
_refine_ls_structure_factor_coef Fsqd
_refine_ls_weighting_details 'w=1/[\s^2^(Fo^2^)+(0.012P)^2^+6.95P], P=(max(Fo^2^,0)+2Fc^2^)/3'
_refine_ls_weighting_scheme calc
_refine_ls_wR_factor_gt 0.0446
_refine_ls_wR_factor_ref 0.0451
_reflns_number_gt 5970
_reflns_number_total 6261
_reflns_threshold_expression >2sigma(I)
_cod_data_source_file om200961r_si_002.cif
_cod_data_source_block cmpd11
_cod_original_sg_symbol_H-M P21/c
_cod_database_code 4067957

loop_
_symmetry_equiv_pos_as_xyz
'x, y, z'
'-x, y+1/2, -z+1/2'
'-x, -y, -z'
'x, -y-1/2, z-1/2'

loop_
_atom_site_label
_atom_site_type_symbol
_atom_site_fract_x
_atom_site_fract_y
_atom_site_fract_z
_atom_site_U_iso_or_equiv
_atom_site_adp_type
_atom_site_occupancy
_atom_site_symmetry_multiplicity
_atom_site_calc_flag
_atom_site_refinement_flags
_atom_site_disorder_assembly
_atom_site_disorder_group
Ta1 Ta 0.240069(6) 0.096031(11) 0.144358(6) 0.02176(4) Uani 1 1 d . . .
I1 I 0.163147(14) 0.06226(3) 0.287500(14) 0.03248(9) Uani 0.8429(13) 1 d P A 1
C1 C 0.1787(13) 0.060(2) 0.2519(14) 0.03248(9) Uani 0.1571(13) 1 d P A 2
H1A H 0.1597 -0.0396 0.2541 0.049 Uiso 0.1571(13) 1 calc PR A 2
H1B H 0.1330 0.1260 0.2553 0.049 Uiso 0.1571(13) 1 calc PR A 2
H1C H 0.2162 0.0781 0.2943 0.049 Uiso 0.1571(13) 1 calc PR A 2
N1 N 0.33120(14) 0.0455(3) 0.19103(13) 0.0300(5) Uani 1 1 d . A .
C2 C 0.39939(19) 0.0148(4) 0.2410(2) 0.0432(8) Uani 1 1 d . . .
C3 C 0.3861(2) -0.1335(5) 0.2773(3) 0.0668(13) Uani 1 1 d . A .
H3A H 0.3368 -0.1316 0.3066 0.100 Uiso 1 1 calc R . .
H3B H 0.4317 -0.1567 0.3110 0.100 Uiso 1 1 calc R . .
H3C H 0.3814 -0.2068 0.2375 0.100 Uiso 1 1 calc R . .
C4 C 0.4770(2) 0.0137(5) 0.1956(2) 0.0536(10) Uani 1 1 d . A .
H4A H 0.4744 -0.0634 0.1577 0.080 Uiso 1 1 calc R . .
H4B H 0.5229 -0.0029 0.2301 0.080 Uiso 1 1 calc R . .
H4C H 0.4834 0.1067 0.1701 0.080 Uiso 1 1 calc R . .
C5 C 0.4053(2) 0.1311(5) 0.3028(2) 0.0588(11) Uani 1 1 d . A .
H5A H 0.4177 0.2242 0.2796 0.088 Uiso 1 1 calc R . .
H5B H 0.4478 0.1055 0.3394 0.088 Uiso 1 1 calc R . .
H5C H 0.3540 0.1379 0.3289 0.088 Uiso 1 1 calc R . .
N11 N 0.15899(14) -0.0818(2) 0.10703(13) 0.0256(5) Uani 1 1 d . A .
N12 N 0.26429(14) -0.0203(3) 0.04003(13) 0.0286(5) Uani 1 1 d D A .
N13 N 0.18451(19) -0.2155(3) -0.00825(16) 0.0416(7) Uani 1 1 d . A .
C11 C 0.20112(18) -0.1100(3) 0.04560(16) 0.0277(6) Uani 1 1 d . . .
C12 C 0.1639(3) -0.3633(4) 0.0125(2) 0.0573(11) Uani 1 1 d . . .
H12A H 0.1752 -0.3781 0.0666 0.086 Uiso 1 1 calc R A .
H12B H 0.1958 -0.4308 -0.0172 0.086 Uiso 1 1 calc R . .
H12C H 0.1068 -0.3800 0.0019 0.086 Uiso 1 1 calc R . .
C13 C 0.1782(3) -0.1812(4) -0.0873(2) 0.0529(10) Uani 1 1 d . . .
H13A H 0.1934 -0.0803 -0.0950 0.079 Uiso 1 1 calc R A .
H13B H 0.1229 -0.1961 -0.1051 0.079 Uiso 1 1 calc R . .
H13C H 0.2142 -0.2439 -0.1158 0.079 Uiso 1 1 calc R . .
C14 C 0.07904(17) -0.1459(3) 0.11766(18) 0.0319(6) Uani 1 1 d . . .
H14 H 0.0643 -0.1991 0.0701 0.038 Uiso 1 1 calc R A .
C15 C 0.0803(2) -0.2551(4) 0.1825(2) 0.0454(8) Uani 1 1 d . A .
H15A H 0.1223 -0.3267 0.1740 0.068 Uiso 1 1 calc R . .
H15B H 0.0281 -0.3036 0.1847 0.068 Uiso 1 1 calc R . .
H15C H 0.0911 -0.2051 0.2306 0.068 Uiso 1 1 calc R . .
C16 C 0.01472(18) -0.0314(3) 0.13004(19) 0.0352(7) Uani 1 1 d . A .
H16A H 0.0285 0.0250 0.1754 0.053 Uiso 1 1 calc R . .
H16B H -0.0373 -0.0784 0.1368 0.053 Uiso 1 1 calc R . .
H16C H 0.0117 0.0326 0.0859 0.053 Uiso 1 1 calc R . .
C17 C 0.3457(3) -0.0670(9) 0.0168(5) 0.0412(16) Uani 0.680(8) 1 d PDU A 1
H17 H 0.3838 0.0063 0.0380 0.049 Uiso 0.680(8) 1 calc PR A 1
C18 C 0.3573(4) -0.0664(8) -0.0686(3) 0.0630(19) Uani 0.680(8) 1 d PDU A 1
H18A H 0.3310 -0.1511 -0.0911 0.094 Uiso 0.680(8) 1 calc PR A 1
H18B H 0.4147 -0.0691 -0.0793 0.094 Uiso 0.680(8) 1 calc PR A 1
H18C H 0.3336 0.0213 -0.0904 0.094 Uiso 0.680(8) 1 calc PR A 1
C19 C 0.3688(12) -0.2105(11) 0.0541(11) 0.052(3) Uani 0.680(8) 1 d PDU A 1
H19A H 0.3345 -0.2874 0.0336 0.079 Uiso 0.680(8) 1 calc PR A 1
H19B H 0.3618 -0.2035 0.1090 0.079 Uiso 0.680(8) 1 calc PR A 1
H19C H 0.4250 -0.2325 0.0435 0.079 Uiso 0.680(8) 1 calc PR A 1
C17A C 0.3356(8) -0.0907(16) 0.0063(15) 0.0412(16) Uani 0.320(8) 1 d PDU A 2
H17A H 0.3209 -0.1119 -0.0478 0.049 Uiso 0.320(8) 1 calc PR A 2
C18A C 0.4086(6) 0.0078(12) 0.0048(6) 0.044(3) Uani 0.320(8) 1 d PDU A 2
H18D H 0.4040 0.0731 -0.0387 0.067 Uiso 0.320(8) 1 calc PR A 2
H18E H 0.4573 -0.0505 0.0005 0.067 Uiso 0.320(8) 1 calc PR A 2
H18F H 0.4115 0.0643 0.0518 0.067 Uiso 0.320(8) 1 calc PR A 2
C19A C 0.357(3) -0.235(3) 0.043(3) 0.052(3) Uani 0.320(8) 1 d PDU A 2
H19D H 0.3230 -0.3112 0.0208 0.079 Uiso 0.320(8) 1 calc PR A 2
H19E H 0.3479 -0.2298 0.0977 0.079 Uiso 0.320(8) 1 calc PR A 2
H19F H 0.4134 -0.2576 0.0342 0.079 Uiso 0.320(8) 1 calc PR A 2
C20 C 0.2272(2) 0.3540(3) 0.17380(18) 0.0374(7) Uani 1 1 d . A .
C21 C 0.28858(19) 0.3404(3) 0.1196(2) 0.0391(7) Uani 1 1 d . A .
C22 C 0.25237(18) 0.2942(3) 0.05127(17) 0.0308(6) Uani 1 1 d . A .
C23 C 0.16838(17) 0.2821(3) 0.06153(16) 0.0272(6) Uani 1 1 d . A .
C24 C 0.15204(18) 0.3213(3) 0.13694(17) 0.0307(6) Uani 1 1 d . A .
C25 C 0.2374(3) 0.4198(4) 0.2514(2) 0.0675(13) Uani 1 1 d . . .
H25A H 0.2436 0.5244 0.2466 0.101 Uiso 1 1 calc R A .
H25B H 0.2851 0.3791 0.2766 0.101 Uiso 1 1 calc R . .
H25C H 0.1900 0.3987 0.2815 0.101 Uiso 1 1 calc R . .
C26 C 0.3749(2) 0.3839(5) 0.1303(3) 0.0683(14) Uani 1 1 d . . .
H26A H 0.4083 0.3278 0.0959 0.102 Uiso 1 1 calc R A .
H26B H 0.3920 0.3654 0.1828 0.102 Uiso 1 1 calc R . .
H26C H 0.3807 0.4868 0.1191 0.102 Uiso 1 1 calc R . .
C27 C 0.2927(3) 0.2852(4) -0.0240(2) 0.0566(11) Uani 1 1 d . . .
H27A H 0.2894 0.3789 -0.0495 0.085 Uiso 1 1 calc R A .
H27B H 0.2660 0.2120 -0.0556 0.085 Uiso 1 1 calc R . .
H27C H 0.3492 0.2587 -0.0162 0.085 Uiso 1 1 calc R . .
C28 C 0.1092(2) 0.2433(4) -0.00041(19) 0.0430(8) Uani 1 1 d . . .
H28A H 0.0546 0.2543 0.0182 0.065 Uiso 1 1 calc R A .
H28B H 0.1178 0.1431 -0.0159 0.065 Uiso 1 1 calc R . .
H28C H 0.1168 0.3071 -0.0440 0.065 Uiso 1 1 calc R . .
C29 C 0.0706(2) 0.3407(4) 0.1697(2) 0.0480(9) Uani 1 1 d . . .
H29A H 0.0538 0.4414 0.1639 0.072 Uiso 1 1 calc R A .
H29B H 0.0724 0.3154 0.2236 0.072 Uiso 1 1 calc R . .
H29C H 0.0321 0.2780 0.1429 0.072 Uiso 1 1 calc R . .

loop_
_atom_site_aniso_label
_atom_site_aniso_U_11
_atom_site_aniso_U_22
_atom_site_aniso_U_33
_atom_site_aniso_U_23
_atom_site_aniso_U_13
_atom_site_aniso_U_12
Ta1 0.02441(6) 0.02179(6) 0.01908(5) 0.00331(4) 0.00068(4) -0.00217(4)
I1 0.03571(14) 0.04086(14) 0.02100(14) 0.00344(9) 0.00373(9) -0.00337(9)
C1 0.03571(14) 0.04086(14) 0.02100(14) 0.00344(9) 0.00373(9) -0.00337(9)
N1 0.0284(12) 0.0345(13) 0.0272(12) 0.0091(10) 0.0017(9) -0.0010(10)
C2 0.0290(16) 0.060(2) 0.0408(18) 0.0204(16) -0.0021(13) 0.0029(15)
C3 0.045(2) 0.078(3) 0.077(3) 0.048(3) -0.007(2) 0.004(2)
C4 0.0279(17) 0.067(3) 0.066(3) 0.014(2) 0.0012(16) 0.0050(16)
C5 0.045(2) 0.093(3) 0.0379(19) 0.004(2) -0.0116(16) -0.002(2)
N11 0.0269(11) 0.0209(11) 0.0291(12) -0.0019(9) 0.0035(9) -0.0016(9)
N12 0.0314(12) 0.0277(12) 0.0271(12) 0.0017(9) 0.0084(10) 0.0004(10)
N13 0.0642(19) 0.0242(13) 0.0368(14) -0.0107(11) 0.0099(13) -0.0054(12)
C11 0.0363(15) 0.0185(12) 0.0282(14) -0.0004(10) 0.0031(11) 0.0031(11)
C12 0.078(3) 0.0242(16) 0.070(3) -0.0159(17) 0.024(2) -0.0055(17)
C13 0.074(3) 0.042(2) 0.0416(19) -0.0144(16) -0.0113(18) 0.0082(18)
C14 0.0280(14) 0.0254(14) 0.0425(17) -0.0063(12) 0.0039(12) -0.0054(11)
C15 0.0408(18) 0.0285(16) 0.067(2) 0.0093(16) 0.0179(16) -0.0052(14)
C16 0.0275(14) 0.0358(16) 0.0423(17) -0.0072(13) 0.0015(12) -0.0007(12)
C17 0.033(2) 0.048(3) 0.044(4) -0.001(2) 0.012(3) 0.001(2)
C18 0.056(4) 0.083(5) 0.050(3) -0.013(3) 0.029(3) 0.002(3)
C19 0.041(6) 0.039(4) 0.077(6) -0.007(5) 0.010(4) 0.010(4)
C17A 0.033(2) 0.048(3) 0.044(4) -0.001(2) 0.012(3) 0.001(2)
C18A 0.039(6) 0.049(6) 0.045(6) 0.012(5) 0.017(5) 0.005(4)
C19A 0.041(6) 0.039(4) 0.077(6) -0.007(5) 0.010(4) 0.010(4)
C20 0.058(2) 0.0228(14) 0.0313(15) -0.0002(12) -0.0092(14) -0.0077(13)
C21 0.0373(17) 0.0268(15) 0.0528(19) 0.0133(14) -0.0129(14) -0.0107(13)
C22 0.0372(16) 0.0239(13) 0.0316(14) 0.0124(11) 0.0032(12) 0.0011(11)
C23 0.0344(15) 0.0196(12) 0.0275(13) 0.0033(10) -0.0059(11) 0.0005(11)
C24 0.0395(16) 0.0171(12) 0.0355(15) -0.0007(11) 0.0040(12) 0.0003(11)
C25 0.119(4) 0.041(2) 0.041(2) -0.0098(17) -0.023(2) -0.013(2)
C26 0.046(2) 0.052(2) 0.106(4) 0.034(2) -0.028(2) -0.0256(19)
C27 0.074(3) 0.044(2) 0.053(2) 0.0223(17) 0.030(2) 0.0118(19)
C28 0.053(2) 0.0342(17) 0.0408(18) 0.0050(14) -0.0201(15) -0.0038(15)
C29 0.053(2) 0.0292(16) 0.062(2) 0.0004(16) 0.0227(18) 0.0088(15)

loop_
_atom_type_symbol
_atom_type_description
_atom_type_scat_dispersion_real
_atom_type_scat_dispersion_imag
_atom_type_scat_source
C C 0.0033 0.0016 'International Tables Vol C Tables 4.2.6.8 and 6.1.1.4'
H H 0.0000 0.0000 'International Tables Vol C Tables 4.2.6.8 and 6.1.1.4'
N N 0.0061 0.0033 'International Tables Vol C Tables 4.2.6.8 and 6.1.1.4'
I I -0.4742 1.8119 'International Tables Vol C Tables 4.2.6.8 and 6.1.1.4'
Ta Ta -0.7052 6.5227 'International Tables Vol C Tables 4.2.6.8 and 6.1.1.4'

loop_
_geom_angle_atom_site_label_1
_geom_angle_atom_site_label_2
_geom_angle_atom_site_label_3
_geom_angle
N1 Ta1 N12 95.19(10)
N1 Ta1 C1 88.1(5)
N12 Ta1 C1 138.7(6)
N1 Ta1 N11 116.83(10)
N12 Ta1 N11 60.24(9)
C1 Ta1 N11 81.6(6)
N1 Ta1 C21 92.53(11)
N12 Ta1 C21 103.95(11)
C1 Ta1 C21 117.0(6)
N11 Ta1 C21 146.57(10)
N1 Ta1 C20 103.65(11)
N12 Ta1 C20 132.77(10)
C1 Ta1 C20 85.5(6)
N11 Ta1 C20 136.80(10)
C21 Ta1 C20 33.62(12)
N1 Ta1 C22 114.98(10)
N12 Ta1 C22 77.78(9)
C1 Ta1 C22 137.0(6)
N11 Ta1 C22 114.29(9)
C21 Ta1 C22 33.17(10)
C20 Ta1 C22 54.99(10)
N1 Ta1 C23 146.40(10)
N12 Ta1 C23 86.75(9)
C1 Ta1 C23 112.2(6)
N11 Ta1 C23 93.24(9)
C21 Ta1 C23 54.77(10)
C20 Ta1 C23 54.50(9)
C22 Ta1 C23 32.82(9)
N1 Ta1 C24 136.43(11)
N12 Ta1 C24 118.50(9)
C1 Ta1 C24 83.8(6)
N11 Ta1 C24 104.23(9)
C21 Ta1 C24 54.92(10)
C20 Ta1 C24 33.14(10)
C22 Ta1 C24 54.09(10)
C23 Ta1 C24 32.10(9)
N1 Ta1 I1 87.47(8)
N12 Ta1 I1 141.47(6)
C1 Ta1 I1 2.8(6)
N11 Ta1 I1 84.29(6)
C21 Ta1 I1 114.34(9)
C20 Ta1 I1 83.00(8)
C22 Ta1 I1 135.11(7)
C23 Ta1 I1 111.48(7)
C24 Ta1 I1 82.46(7)
Ta1 C1 H1A 109.5
Ta1 C1 H1B 109.5
H1A C1 H1B 109.5
Ta1 C1 H1C 109.5
H1A C1 H1C 109.5
H1B C1 H1C 109.5
C2 N1 Ta1 169.9(2)
N1 C2 C4 110.1(3)
N1 C2 C3 108.1(3)
C4 C2 C3 109.9(3)
N1 C2 C5 109.4(3)
C4 C2 C5 109.4(3)
C3 C2 C5 109.9(3)
C2 C3 H3A 109.5
C2 C3 H3B 109.5
H3A C3 H3B 109.5
C2 C3 H3C 109.5
H3A C3 H3C 109.5
H3B C3 H3C 109.5
C2 C4 H4A 109.5
C2 C4 H4B 109.5
H4A C4 H4B 109.5
C2 C4 H4C 109.5
H4A C4 H4C 109.5
H4B C4 H4C 109.5
C2 C5 H5A 109.5
C2 C5 H5B 109.5
H5A C5 H5B 109.5
C2 C5 H5C 109.5
H5A C5 H5C 109.5
H5B C5 H5C 109.5
C11 N11 C14 121.1(2)
C11 N11 Ta1 93.43(17)
C14 N11 Ta1 143.81(18)
C11 N12 C17 123.9(4)
C11 N12 Ta1 94.99(17)
C17 N12 Ta1 124.1(4)
C11 N13 C13 121.4(3)
C11 N13 C12 122.3(3)
C13 N13 C12 116.0(3)
N11 C11 N12 111.3(2)
N11 C11 N13 126.5(3)
N12 C11 N13 122.1(3)
N13 C12 H12A 109.5
N13 C12 H12B 109.5
H12A C12 H12B 109.5
N13 C12 H12C 109.5
H12A C12 H12C 109.5
H12B C12 H12C 109.5
N13 C13 H13A 109.5
N13 C13 H13B 109.5
H13A C13 H13B 109.5
N13 C13 H13C 109.5
H13A C13 H13C 109.5
H13B C13 H13C 109.5
N11 C14 C16 112.1(2)
N11 C14 C15 111.3(3)
C16 C14 C15 110.7(3)
N11 C14 H14 107.5
C16 C14 H14 107.5
C15 C14 H14 107.5
C14 C15 H15A 109.5
C14 C15 H15B 109.5
H15A C15 H15B 109.5
C14 C15 H15C 109.5
H15A C15 H15C 109.5
H15B C15 H15C 109.5
C14 C16 H16A 109.5
C14 C16 H16B 109.5
H16A C16 H16B 109.5
C14 C16 H16C 109.5
H16A C16 H16C 109.5
H16B C16 H16C 109.5
N12 C17 C18 113.9(6)
N12 C17 C19 111.0(10)
C18 C17 C19 113.1(9)
N12 C17 H17 106.1
C18 C17 H17 106.1
C19 C17 H17 106.1
C21 C20 C24 108.1(3)
C21 C20 C25 125.3(3)
C24 C20 C25 125.5(4)
C21 C20 Ta1 72.80(18)
C24 C20 Ta1 77.15(17)
C25 C20 Ta1 125.3(2)
C22 C21 C20 107.5(3)
C22 C21 C26 125.8(4)
C20 C21 C26 126.4(4)
C22 C21 Ta1 74.48(17)
C20 C21 Ta1 73.58(17)
C26 C21 Ta1 123.0(2)
C21 C22 C23 108.9(3)
C21 C22 C27 125.7(3)
C23 C22 C27 124.6(3)
C21 C22 Ta1 72.36(16)
C23 C22 Ta1 76.30(15)
C27 C22 Ta1 126.1(2)
C24 C23 C22 107.9(3)
C24 C23 C28 127.8(3)
C22 C23 C28 124.2(3)
C24 C23 Ta1 74.35(16)
C22 C23 Ta1 70.88(15)
C28 C23 Ta1 123.35(19)
C23 C24 C20 107.5(3)
C23 C24 C29 125.9(3)
C20 C24 C29 126.3(3)
C23 C24 Ta1 73.56(16)
C20 C24 Ta1 69.70(17)
C29 C24 Ta1 127.1(2)
C20 C25 H25A 109.5
C20 C25 H25B 109.5
H25A C25 H25B 109.5
C20 C25 H25C 109.5
H25A C25 H25C 109.5
H25B C25 H25C 109.5
C21 C26 H26A 109.5
C21 C26 H26B 109.5
H26A C26 H26B 109.5
C21 C26 H26C 109.5
H26A C26 H26C 109.5
H26B C26 H26C 109.5
C22 C27 H27A 109.5
C22 C27 H27B 109.5
H27A C27 H27B 109.5
C22 C27 H27C 109.5
H27A C27 H27C 109.5
H27B C27 H27C 109.5
C23 C28 H28A 109.5
C23 C28 H28B 109.5
H28A C28 H28B 109.5
C23 C28 H28C 109.5
H28A C28 H28C 109.5
H28B C28 H28C 109.5
C24 C29 H29A 109.5
C24 C29 H29B 109.5
H29A C29 H29B 109.5
C24 C29 H29C 109.5
H29A C29 H29C 109.5
H29B C29 H29C 109.5

loop_
_geom_bond_atom_site_label_1
_geom_bond_atom_site_label_2
_geom_bond_distance
Ta1 N1 1.779(2)
Ta1 N12 2.178(2)
Ta1 C1 2.20(3)
Ta1 N11 2.226(2)
Ta1 C21 2.449(3)
Ta1 C20 2.459(3)
Ta1 C22 2.476(3)
Ta1 C23 2.546(3)
Ta1 C24 2.557(3)
Ta1 I1 2.8713(3)
C1 H1A 0.9800
C1 H1B 0.9800
C1 H1C 0.9800
N1 C2 1.455(4)
C2 C4 1.535(5)
C2 C3 1.536(5)
C2 C5 1.537(6)
C3 H3A 0.9800
C3 H3B 0.9800
C3 H3C 0.9800
C4 H4A 0.9800
C4 H4B 0.9800
C4 H4C 0.9800
C5 H5A 0.9800
C5 H5B 0.9800
C5 H5C 0.9800
N11 C11 1.329(4)
N11 C14 1.475(3)
N12 C11 1.348(4)
N12 C17 1.489(5)
N13 C11 1.388(4)
N13 C13 1.432(4)
N13 C12 1.462(4)
C12 H12A 0.9800
C12 H12B 0.9800
C12 H12C 0.9800
C13 H13A 0.9800
C13 H13B 0.9800
C13 H13C 0.9800
C14 C16 1.529(4)
C14 C15 1.529(5)
C14 H14 1.0000
C15 H15A 0.9800
C15 H15B 0.9800
C15 H15C 0.9800
C16 H16A 0.9800
C16 H16B 0.9800
C16 H16C 0.9800
C17 C18 1.524(8)
C17 C19 1.532(6)
C17 H17 1.0000
C18 H18A 0.9800
C18 H18B 0.9800
C18 H18C 0.9800
C19 H19A 0.9800
C19 H19B 0.9800
C19 H19C 0.9800
C20 C21 1.420(5)
C20 C24 1.434(4)
C20 C25 1.507(5)
C21 C22 1.406(4)
C21 C26 1.504(5)
C22 C23 1.420(4)
C22 C27 1.503(4)
C23 C24 1.411(4)
C23 C28 1.503(4)
C24 C29 1.497(4)
C25 H25A 0.9800
C25 H25B 0.9800
C25 H25C 0.9800
C26 H26A 0.9800
C26 H26B 0.9800
C26 H26C 0.9800
C27 H27A 0.9800
C27 H27B 0.9800
C27 H27C 0.9800
C28 H28A 0.9800
C28 H28B 0.9800
C28 H28C 0.9800
C29 H29A 0.9800
C29 H29B 0.9800
C29 H29C 0.9800

loop_
_geom_torsion_atom_site_label_1
_geom_torsion_atom_site_label_2
_geom_torsion_atom_site_label_3
_geom_torsion_atom_site_label_4
_geom_torsion
N12 Ta1 N1 C2 -169.5(13)
C1 Ta1 N1 C2 -30.7(14)
N11 Ta1 N1 C2 -110.3(13)
C21 Ta1 N1 C2 86.3(13)
C20 Ta1 N1 C2 54.2(13)
C22 Ta1 N1 C2 111.6(13)
C23 Ta1 N1 C2 98.6(13)
C24 Ta1 N1 C2 48.3(13)
I1 Ta1 N1 C2 -28.0(13)
Ta1 N1 C2 C4 -151.9(12)
Ta1 N1 C2 C3 88.0(14)
Ta1 N1 C2 C5 -31.7(14)
N1 Ta1 N11 C11 -79.54(19)
N12 Ta1 N11 C11 0.53(16)
C1 Ta1 N11 C11 -163.1(6)
C21 Ta1 N11 C11 69.3(3)
C20 Ta1 N11 C11 122.80(18)
C22 Ta1 N11 C11 58.82(19)
C23 Ta1 N11 C11 84.93(17)
C24 Ta1 N11 C11 115.50(17)
I1 Ta1 N11 C11 -163.79(16)
N1 Ta1 N11 C14 116.8(3)
N12 Ta1 N11 C14 -163.1(4)
C1 Ta1 N11 C14 33.2(6)
C21 Ta1 N11 C14 -94.4(4)
C20 Ta1 N11 C14 -40.9(4)
C22 Ta1 N11 C14 -104.8(3)
C23 Ta1 N11 C14 -78.7(3)
C24 Ta1 N11 C14 -48.2(3)
I1 Ta1 N11 C14 32.6(3)
N1 Ta1 N12 C11 117.51(18)
C1 Ta1 N12 C11 24.4(8)
N11 Ta1 N12 C11 -0.53(16)
C21 Ta1 N12 C11 -148.58(17)
C20 Ta1 N12 C11 -128.48(18)
C22 Ta1 N12 C11 -128.03(18)
C23 Ta1 N12 C11 -96.13(18)
C24 Ta1 N12 C11 -91.19(18)
I1 Ta1 N12 C11 25.0(2)
N1 Ta1 N12 C17 -19.9(5)
C1 Ta1 N12 C17 -113.0(9)
N11 Ta1 N12 C17 -137.9(5)
C21 Ta1 N12 C17 74.1(5)
C20 Ta1 N12 C17 94.2(5)
C22 Ta1 N12 C17 94.6(5)
C23 Ta1 N12 C17 126.5(5)
C24 Ta1 N12 C17 131.4(5)
I1 Ta1 N12 C17 -112.3(5)
C14 N11 C11 N12 168.0(2)
Ta1 N11 C11 N12 -0.8(2)
C14 N11 C11 N13 -11.2(4)
Ta1 N11 C11 N13 180.0(3)
C17 N12 C11 N11 138.3(5)
Ta1 N12 C11 N11 0.8(2)
C17 N12 C11 N13 -42.4(6)
Ta1 N12 C11 N13 -179.9(2)
C13 N13 C11 N11 126.7(4)
C12 N13 C11 N11 -46.4(5)
C13 N13 C11 N12 -52.4(5)
C12 N13 C11 N12 134.5(3)
C11 N11 C14 C16 -123.9(3)
Ta1 N11 C14 C16 37.0(4)
C11 N11 C14 C15 111.5(3)
Ta1 N11 C14 C15 -87.6(4)
C11 N12 C17 C18 87.2(7)
Ta1 N12 C17 C18 -147.2(4)
C11 N12 C17 C19 -41.9(9)
Ta1 N12 C17 C19 83.8(8)
N1 Ta1 C20 C21 73.54(19)
N12 Ta1 C20 C21 -37.0(2)
C1 Ta1 C20 C21 160.5(6)
N11 Ta1 C20 C21 -126.89(19)
C22 Ta1 C20 C21 -37.59(17)
C23 Ta1 C20 C21 -78.06(19)
C24 Ta1 C20 C21 -113.9(3)
I1 Ta1 C20 C21 159.20(18)
N1 Ta1 C20 C24 -172.58(18)
N12 Ta1 C20 C24 76.8(2)
C1 Ta1 C20 C24 -85.6(6)
N11 Ta1 C20 C24 -13.0(2)
C21 Ta1 C20 C24 113.9(3)
C22 Ta1 C20 C24 76.29(18)
C23 Ta1 C20 C24 35.82(16)
I1 Ta1 C20 C24 -86.92(17)
N1 Ta1 C20 C25 -47.9(4)
N12 Ta1 C20 C25 -158.5(3)
C1 Ta1 C20 C25 39.1(6)
N11 Ta1 C20 C25 111.7(3)
C21 Ta1 C20 C25 -121.4(4)
C22 Ta1 C20 C25 -159.0(4)
C23 Ta1 C20 C25 160.5(4)
C24 Ta1 C20 C25 124.7(4)
I1 Ta1 C20 C25 37.8(3)
C24 C20 C21 C22 -2.4(3)
C25 C20 C21 C22 -171.2(3)
Ta1 C20 C21 C22 67.3(2)
C24 C20 C21 C26 171.0(3)
C25 C20 C21 C26 2.2(5)
Ta1 C20 C21 C26 -119.2(3)
C24 C20 C21 Ta1 -69.7(2)
C25 C20 C21 Ta1 121.5(3)
N1 Ta1 C21 C22 134.8(2)
N12 Ta1 C21 C22 38.8(2)
C1 Ta1 C21 C22 -136.0(6)
N11 Ta1 C21 C22 -17.6(3)
C20 Ta1 C21 C22 -114.0(3)
C23 Ta1 C21 C22 -36.86(17)
C24 Ta1 C21 C22 -76.39(19)
I1 Ta1 C21 C22 -136.80(17)
N1 Ta1 C21 C20 -111.12(19)
N12 Ta1 C21 C20 152.89(18)
C1 Ta1 C21 C20 -21.9(6)
N11 Ta1 C21 C20 96.4(2)
C22 Ta1 C21 C20 114.0(3)
C23 Ta1 C21 C20 77.18(19)
C24 Ta1 C21 C20 37.66(17)
I1 Ta1 C21 C20 -22.75(19)
N1 Ta1 C21 C26 11.9(4)
N12 Ta1 C21 C26 -84.0(4)
C1 Ta1 C21 C26 101.2(7)
N11 Ta1 C21 C26 -140.5(3)
C20 Ta1 C21 C26 123.1(4)
C22 Ta1 C21 C26 -122.9(4)
C23 Ta1 C21 C26 -159.7(4)
C24 Ta1 C21 C26 160.7(4)
I1 Ta1 C21 C26 100.3(3)
C20 C21 C22 C23 1.5(3)
C26 C21 C22 C23 -172.0(3)
Ta1 C21 C22 C23 68.2(2)
C20 C21 C22 C27 171.1(3)
C26 C21 C22 C27 -2.4(5)
Ta1 C21 C22 C27 -122.2(3)
C20 C21 C22 Ta1 -66.7(2)
C26 C21 C22 Ta1 119.8(3)
N1 Ta1 C22 C21 -51.4(2)
N12 Ta1 C22 C21 -141.5(2)
C1 Ta1 C22 C21 65.1(8)
N11 Ta1 C22 C21 169.44(18)
C20 Ta1 C22 C21 38.12(19)
C23 Ta1 C22 C21 115.3(3)
C24 Ta1 C22 C21 79.1(2)
I1 Ta1 C22 C21 62.1(2)
N1 Ta1 C22 C23 -166.69(17)
N12 Ta1 C22 C23 103.24(18)
C1 Ta1 C22 C23 -50.2(8)
N11 Ta1 C22 C23 54.16(19)
C21 Ta1 C22 C23 -115.3(3)
C20 Ta1 C22 C23 -77.17(19)
C24 Ta1 C22 C23 -36.19(16)
I1 Ta1 C22 C23 -53.2(2)
N1 Ta1 C22 C27 70.3(3)
N12 Ta1 C22 C27 -19.8(3)
C1 Ta1 C22 C27 -173.2(8)
N11 Ta1 C22 C27 -68.9(3)
C21 Ta1 C22 C27 121.7(4)
C20 Ta1 C22 C27 159.8(4)
C23 Ta1 C22 C27 -123.0(4)
C24 Ta1 C22 C27 -159.2(3)
I1 Ta1 C22 C27 -176.2(3)
C21 C22 C23 C24 0.0(3)
C27 C22 C23 C24 -169.7(3)
Ta1 C22 C23 C24 65.64(19)
C21 C22 C23 C28 176.5(3)
C27 C22 C23 C28 6.7(5)
Ta1 C22 C23 C28 -117.9(3)
C21 C22 C23 Ta1 -65.6(2)
C27 C22 C23 Ta1 124.6(3)
N1 Ta1 C23 C24 -93.7(2)
N12 Ta1 C23 C24 171.82(18)
C1 Ta1 C23 C24 29.7(6)
N11 Ta1 C23 C24 111.90(17)
C21 Ta1 C23 C24 -78.57(19)
C20 Ta1 C23 C24 -37.03(17)
C22 Ta1 C23 C24 -115.8(2)
I1 Ta1 C23 C24 26.77(18)
N1 Ta1 C23 C22 22.2(3)
N12 Ta1 C23 C22 -72.34(18)
C1 Ta1 C23 C22 145.5(6)
N11 Ta1 C23 C22 -132.26(17)
C21 Ta1 C23 C22 37.27(18)
C20 Ta1 C23 C22 78.81(19)
C24 Ta1 C23 C22 115.8(2)
I1 Ta1 C23 C22 142.60(16)
N1 Ta1 C23 C28 141.1(3)
N12 Ta1 C23 C28 46.6(3)
C1 Ta1 C23 C28 -95.5(6)
N11 Ta1 C23 C28 -13.3(3)
C21 Ta1 C23 C28 156.2(3)
C20 Ta1 C23 C28 -162.2(3)
C22 Ta1 C23 C28 118.9(3)
C24 Ta1 C23 C28 -125.2(3)
I1 Ta1 C23 C28 -98.5(3)
C22 C23 C24 C20 -1.5(3)
C28 C23 C24 C20 -177.8(3)
Ta1 C23 C24 C20 61.8(2)
C22 C23 C24 C29 172.4(3)
C28 C23 C24 C29 -3.9(5)
Ta1 C23 C24 C29 -124.2(3)
C22 C23 C24 Ta1 -63.36(19)
C28 C23 C24 Ta1 120.3(3)
C21 C20 C24 C23 2.4(3)
C25 C20 C24 C23 171.2(3)
Ta1 C20 C24 C23 -64.4(2)
C21 C20 C24 C29 -171.4(3)
C25 C20 C24 C29 -2.7(5)
Ta1 C20 C24 C29 121.7(3)
C21 C20 C24 Ta1 66.8(2)
C25 C20 C24 Ta1 -124.4(3)
N1 Ta1 C24 C23 126.76(18)
N12 Ta1 C24 C23 -9.3(2)
C1 Ta1 C24 C23 -152.5(6)
N11 Ta1 C24 C23 -72.87(18)
C21 Ta1 C24 C23 78.06(19)
C20 Ta1 C24 C23 116.3(3)
C22 Ta1 C24 C23 37.03(17)
I1 Ta1 C24 C23 -154.99(17)
N1 Ta1 C24 C20 10.5(2)
N12 Ta1 C24 C20 -125.58(18)
C1 Ta1 C24 C20 91.2(6)
N11 Ta1 C24 C20 170.85(18)
C21 Ta1 C24 C20 -38.22(19)
C22 Ta1 C24 C20 -79.25(19)
C23 Ta1 C24 C20 -116.3(3)
I1 Ta1 C24 C20 88.73(17)
N1 Ta1 C24 C29 -110.3(3)
N12 Ta1 C24 C29 113.7(3)
C1 Ta1 C24 C29 -29.5(6)
N11 Ta1 C24 C29 50.1(3)
C21 Ta1 C24 C29 -159.0(3)
C20 Ta1 C24 C29 -120.8(4)
C22 Ta1 C24 C29 160.0(3)
C23 Ta1 C24 C29 123.0(4)
I1 Ta1 C24 C29 -32.0(3)
